data_2009000
loop_
_publ_author_name
'L\'evy, David'
'Barbier, Jacques'

_publ_section_title
;
 Normal and inverse garnets: Ca~3~Fe~2~Ge~3~O~12~, Ca~3~Y~2~Ge~3~O~12~
 and Mg~3~Y~2~Ge~3~O~12~
;
_journal_issue 10
_journal_name_full 'Acta Crystallographica Section C'
_journal_page_first 1611
_journal_page_last 1614
_journal_paper_doi 10.1107/S0108270199007854
_journal_volume 55
_journal_year 1999
_chemical_formula_moiety 'Ca3 Fe2 Ge3 O12'
_chemical_formula_sum 'Ca3 Fe2 Ge3 O12'
_chemical_formula_weight 641.71
_chemical_name_common Garnet
_chemical_name_systematic
;
 ?
;
_space_group_IT_number 230
_symmetry_cell_setting cubic
_symmetry_space_group_name_Hall '-I 4bd 2c 3'
_symmetry_space_group_name_H-M 'I a -3 d'
_audit_creation_method SHELXL-97
_cell_angle_alpha 90.00
_cell_angle_beta 90.00
_cell_angle_gamma 90.00
_cell_formula_units_Z 8
_cell_length_a 12.321(9)
_cell_length_b 12.321(9)
_cell_length_c 12.321(9)
_cell_measurement_reflns_used 2873
_cell_measurement_temperature 300(2)
_cell_measurement_theta_max 36.34
_cell_measurement_theta_min 4.05
_cell_volume 1870(2)
_computing_cell_refinement 'SAINT (Siemens, 1996)'
_computing_data_collection 'SMART (Siemens, 1996)'
_computing_data_reduction SAINT
_computing_molecular_graphics 'XP in SHELXTL/PC (Sheldrick, 1990b)'
_computing_publication_material SHELXL97
_computing_structure_refinement 'SHELXL97 (Sheldrick, 1997)'
_computing_structure_solution 'SHELXS86 (Sheldrick, 1990a)'
_diffrn_ambient_temperature 300(2)
_diffrn_detector_area_resol_mean 819.2
_diffrn_measured_fraction_theta_full 0.995
_diffrn_measured_fraction_theta_max 0.995
_diffrn_measurement_device 'Siemens SMART 1K CCD area detector + Siemens P4'
_diffrn_measurement_method 'area detector'
_diffrn_radiation_monochromator graphite
_diffrn_radiation_source 'fine-focus sealed tube'
_diffrn_radiation_type MoK\a
_diffrn_radiation_wavelength 0.71073
_diffrn_reflns_av_R_equivalents 0.050
_diffrn_reflns_av_sigmaI/netI 0.014
_diffrn_reflns_limit_h_max 12
_diffrn_reflns_limit_h_min -19
_diffrn_reflns_limit_k_max 20
_diffrn_reflns_limit_k_min -20
_diffrn_reflns_limit_l_max 20
_diffrn_reflns_limit_l_min -19
_diffrn_reflns_number 9916
_diffrn_reflns_theta_full 36.33
_diffrn_reflns_theta_max 36.33
_diffrn_reflns_theta_min 4.05
_diffrn_standards_decay_% 0
_exptl_absorpt_coefficient_mu 14.277
_exptl_absorpt_correction_T_max 0.259
_exptl_absorpt_correction_T_min 0.200
_exptl_absorpt_correction_type multi-scan
_exptl_absorpt_process_details '(Sheldrick, 1996)'
_exptl_crystal_colour brown
_exptl_crystal_density_diffrn 4.558
_exptl_crystal_density_meas ?
_exptl_crystal_density_method 'not measured'
_exptl_crystal_description prism
_exptl_crystal_F_000 2432
_exptl_crystal_size_max 0.12
_exptl_crystal_size_mid 0.12
_exptl_crystal_size_min 0.12
_refine_diff_density_max 0.708
_refine_diff_density_min -0.579
_refine_ls_extinction_coef 0.00095(10)
_refine_ls_extinction_method 'SHELXL97 (Sheldrick, 1997)'
_refine_ls_goodness_of_fit_ref 1.253
_refine_ls_hydrogen_treatment none
_refine_ls_matrix_type full
_refine_ls_number_parameters 18
_refine_ls_number_reflns 382
_refine_ls_number_restraints 0
_refine_ls_restrained_S_all 1.253
_refine_ls_R_factor_all 0.044
_refine_ls_R_factor_gt 0.030
_refine_ls_shift/su_max <0.001
_refine_ls_shift/su_mean 0.000
_refine_ls_structure_factor_coef Fsqd
_refine_ls_weighting_details 'calc w = 1/[\s^2^(Fo^2^)+(0.0228P)^2^+9.5751P] where P=(Fo^2^+2Fc^2^)/3'
_refine_ls_weighting_scheme calc
_refine_ls_wR_factor_ref 0.068
_reflns_number_total 382
_cod_data_source_file br1247.cif
_cod_data_source_block Ca3Fe2Ge3O12
_cod_depositor_comments
;
The following automatic conversions were performed:

'_geom_bond_publ_flag' value 'NO' changed to 'no' according to
/home/saulius/struct/CIF-dictionaries/cif_core.dic dictionary named
'cif_core.dic' version 2.4.2 from 2011-04-26 (12
times).

'_geom_angle_publ_flag' value 'NO' changed to 'no' according
to /home/saulius/struct/CIF-dictionaries/cif_core.dic dictionary
named 'cif_core.dic' version 2.4.2 from 2011-04-26 (153 times).

Automatic conversion script
Id: cif_fix_values 1715 2011-07-08 13:25:40Z adriana 

The following automatic conversions were performed:

'_exptl_crystal_density_meas' value 'not measured' was changed to '?'
- the value is perceived as not measured.

Automatic conversion script
Id: cif_fix_values 3008 2015-01-20 13:52:24Z robertas 
;
_cod_original_sg_symbol_H-M I_a_-3_d
_cod_database_code 2009000

loop_
_symmetry_equiv_pos_as_xyz
'x, y, z'
'-x+1/2, -y, z+1/2'
'-x, y+1/2, -z+1/2'
'x+1/2, -y+1/2, -z'
'z, x, y'
'z+1/2, -x+1/2, -y'
'-z+1/2, -x, y+1/2'
'-z, x+1/2, -y+1/2'
'y, z, x'
'-y, z+1/2, -x+1/2'
'y+1/2, -z+1/2, -x'
'-y+1/2, -z, x+1/2'
'y+3/4, x+1/4, -z+1/4'
'-y+3/4, -x+3/4, -z+3/4'
'y+1/4, -x+1/4, z+3/4'
'-y+1/4, x+3/4, z+1/4'
'x+3/4, z+1/4, -y+1/4'
'-x+1/4, z+3/4, y+1/4'
'-x+3/4, -z+3/4, -y+3/4'
'x+1/4, -z+1/4, y+3/4'
'z+3/4, y+1/4, -x+1/4'
'z+1/4, -y+1/4, x+3/4'
'-z+1/4, y+3/4, x+1/4'
'-z+3/4, -y+3/4, -x+3/4'
'x+1/2, y+1/2, z+1/2'
'-x+1, -y+1/2, z+1'
'-x+1/2, y+1, -z+1'
'x+1, -y+1, -z+1/2'
'z+1/2, x+1/2, y+1/2'
'z+1, -x+1, -y+1/2'
'-z+1, -x+1/2, y+1'
'-z+1/2, x+1, -y+1'
'y+1/2, z+1/2, x+1/2'
'-y+1/2, z+1, -x+1'
'y+1, -z+1, -x+1/2'
'-y+1, -z+1/2, x+1'
'y+5/4, x+3/4, -z+3/4'
'-y+5/4, -x+5/4, -z+5/4'
'y+3/4, -x+3/4, z+5/4'
'-y+3/4, x+5/4, z+3/4'
'x+5/4, z+3/4, -y+3/4'
'-x+3/4, z+5/4, y+3/4'
'-x+5/4, -z+5/4, -y+5/4'
'x+3/4, -z+3/4, y+5/4'
'z+5/4, y+3/4, -x+3/4'
'z+3/4, -y+3/4, x+5/4'
'-z+3/4, y+5/4, x+3/4'
'-z+5/4, -y+5/4, -x+5/4'
'-x, -y, -z'
'x-1/2, y, -z-1/2'
'x, -y-1/2, z-1/2'
'-x-1/2, y-1/2, z'
'-z, -x, -y'
'-z-1/2, x-1/2, y'
'z-1/2, x, -y-1/2'
'z, -x-1/2, y-1/2'
'-y, -z, -x'
'y, -z-1/2, x-1/2'
'-y-1/2, z-1/2, x'
'y-1/2, z, -x-1/2'
'-y-3/4, -x-1/4, z-1/4'
'y-3/4, x-3/4, z-3/4'
'-y-1/4, x-1/4, -z-3/4'
'y-1/4, -x-3/4, -z-1/4'
'-x-3/4, -z-1/4, y-1/4'
'x-1/4, -z-3/4, -y-1/4'
'x-3/4, z-3/4, y-3/4'
'-x-1/4, z-1/4, -y-3/4'
'-z-3/4, -y-1/4, x-1/4'
'-z-1/4, y-1/4, -x-3/4'
'z-1/4, -y-3/4, -x-1/4'
'z-3/4, y-3/4, x-3/4'
'-x+1/2, -y+1/2, -z+1/2'
'x, y+1/2, -z'
'x+1/2, -y, z'
'-x, y, z+1/2'
'-z+1/2, -x+1/2, -y+1/2'
'-z, x, y+1/2'
'z, x+1/2, -y'
'z+1/2, -x, y'
'-y+1/2, -z+1/2, -x+1/2'
'y+1/2, -z, x'
'-y, z, x+1/2'
'y, z+1/2, -x'
'-y-1/4, -x+1/4, z+1/4'
'y-1/4, x-1/4, z-1/4'
'-y+1/4, x+1/4, -z-1/4'
'y+1/4, -x-1/4, -z+1/4'
'-x-1/4, -z+1/4, y+1/4'
'x+1/4, -z-1/4, -y+1/4'
'x-1/4, z-1/4, y-1/4'
'-x+1/4, z+1/4, -y-1/4'
'-z-1/4, -y+1/4, x+1/4'
'-z+1/4, y+1/4, -x-1/4'
'z+1/4, -y-1/4, -x+1/4'
'z-1/4, y-1/4, x-1/4'

loop_
_atom_site_label
_atom_site_fract_x
_atom_site_fract_y
_atom_site_fract_z
_atom_site_U_iso_or_equiv
_atom_site_adp_type
_atom_site_calc_flag
_atom_site_refinement_flags
_atom_site_occupancy
_atom_site_type_symbol
Ge 0 0.25 0.375 0.00571(16) Uani d S 1 Ge
Fe 0 0 0 0.00611(19) Uani d S 1 Fe
Ca 0 0.25 0.125 0.00804(18) Uani d S 1 Ca
O -0.03415(14) 0.05099(14) 0.15172(14) 0.0076(3) Uani d . 1 O

loop_
_atom_site_aniso_label
_atom_site_aniso_U_11
_atom_site_aniso_U_22
_atom_site_aniso_U_33
_atom_site_aniso_U_12
_atom_site_aniso_U_13
_atom_site_aniso_U_23
Ge 0.00602(18) 0.00602(18) 0.0051(2) 0 0 0
Fe 0.00611(19) 0.00611(19) 0.00611(19) -0.00002(16) -0.00002(16) -0.00002(16)
Ca 0.0090(2) 0.0090(2) 0.0060(4) 0.0012(3) 0 0
O 0.0091(8) 0.0077(7) 0.0059(7) 0.0000(6) 0.0010(6) 0.0002(6)

loop_
_atom_type_symbol
_atom_type_description
_atom_type_scat_dispersion_real
_atom_type_scat_dispersion_imag
_atom_type_scat_source
O O 0.0106 0.0060 'International Tables Vol C Tables 4.2.6.8 and 6.1.1.4'
Ca Ca 0.2262 0.3064 'International Tables Vol C Tables 4.2.6.8 and 6.1.1.4'
Fe Fe 0.3463 0.8444 'International Tables Vol C Tables 4.2.6.8 and 6.1.1.4'
Ge Ge 0.1547 1.8001 'International Tables Vol C Tables 4.2.6.8 and 6.1.1.4'

loop_
_geom_angle_atom_site_label_1
_geom_angle_atom_site_label_2
_geom_angle_atom_site_label_3
_geom_angle_site_symmetry_1
_geom_angle_site_symmetry_3
_geom_angle
_geom_angle_publ_flag
O Ge O 58_566 48_444 113.72(6) no
O Ge O 58_566 21_455 113.72(6) no
O Ge O 48_444 21_455 101.26(12) no
O Ge O 58_566 83 101.26(12) no
O Ge O 48_444 83 113.72(6) no
O Ge O 21_455 83 113.72(6) no
O Ge Ca 58_566 51_566 50.63(6) no
O Ge Ca 48_444 51_566 129.37(6) no
O Ge Ca 21_455 51_566 129.37(6) no
O Ge Ca 83 51_566 50.63(6) no
O Ge Ca 58_566 . 129.37(6) no
O Ge Ca 48_444 . 50.63(6) no
O Ge Ca 21_455 . 50.63(6) no
O Ge Ca 83 . 129.37(6) no
Ca Ge Ca 51_566 . 180.0 no
O Fe O 5 9 88.26(7) no
O Fe O 5 . 88.26(7) no
O Fe O 9 . 88.26(7) no
O Fe O 5 57 91.74(7) no
O Fe O 9 57 180.00(4) no
O Fe O . 57 91.74(7) no
O Fe O 5 53 180.00(10) no
O Fe O 9 53 91.74(7) no
O Fe O . 53 91.74(7) no
O Fe O 57 53 88.26(7) no
O Fe O 5 49 91.74(7) no
O Fe O 9 49 91.74(7) no
O Fe O . 49 180.00(14) no
O Fe O 57 49 88.26(7) no
O Fe O 53 49 88.26(7) no
O Fe Ca 5 9 42.62(5) no
O Fe Ca 9 9 46.11(5) no
O Fe Ca . 9 92.71(5) no
O Fe Ca 57 9 133.89(5) no
O Fe Ca 53 9 137.38(5) no
O Fe Ca 49 9 87.29(5) no
O Fe Ca 5 5 46.11(5) no
O Fe Ca 9 5 92.71(5) no
O Fe Ca . 5 42.62(5) no
O Fe Ca 57 5 87.29(5) no
O Fe Ca 53 5 133.89(5) no
O Fe Ca 49 5 137.38(5) no
Ca Fe Ca 9 5 66.4 no
O Fe Ca 5 57 137.38(5) no
O Fe Ca 9 57 133.89(5) no
O Fe Ca . 57 87.29(5) no
O Fe Ca 57 57 46.11(5) no
O Fe Ca 53 57 42.62(5) no
O Fe Ca 49 57 92.71(5) no
Ca Fe Ca 9 57 180.0 no
Ca Fe Ca 5 57 113.6 no
O Fe Ca 5 . 92.71(5) no
O Fe Ca 9 . 42.62(5) no
O Fe Ca . . 46.11(5) no
O Fe Ca 57 . 137.38(5) no
O Fe Ca 53 . 87.29(5) no
O Fe Ca 49 . 133.89(5) no
Ca Fe Ca 9 . 66.4 no
Ca Fe Ca 5 . 66.4 no
Ca Fe Ca 57 . 113.6 no
O Fe Ca 5 53 133.89(5) no
O Fe Ca 9 53 87.29(5) no
O Fe Ca . 53 137.38(5) no
O Fe Ca 57 53 92.71(5) no
O Fe Ca 53 53 46.11(5) no
O Fe Ca 49 53 42.62(5) no
Ca Fe Ca 9 53 113.6 no
Ca Fe Ca 5 53 180.0 no
Ca Fe Ca 57 53 66.4 no
Ca Fe Ca . 53 113.6 no
O Fe Ca 5 49 87.29(5) no
O Fe Ca 9 49 137.38(5) no
O Fe Ca . 49 133.89(5) no
O Fe Ca 57 49 42.62(5) no
O Fe Ca 53 49 92.71(5) no
O Fe Ca 49 49 46.11(5) no
Ca Fe Ca 9 49 113.6 no
Ca Fe Ca 5 49 113.6 no
Ca Fe Ca 57 49 66.4 no
Ca Fe Ca . 49 180.0 no
Ca Fe Ca 53 49 66.4 no
O Ca O 48_444 9 114.03(9) no
O Ca O 48_444 21_455 69.65(8) no
O Ca O 9 21_455 160.13(8) no
O Ca O 48_444 36_454 160.13(8) no
O Ca O 9 36_454 69.65(8) no
O Ca O 21_455 36_454 114.03(9) no
O Ca O 48_444 38_444 69.91(8) no
O Ca O 9 38_444 73.76(7) no
O Ca O 21_455 38_444 123.98(4) no
O Ca O 36_454 38_444 93.69(5) no
O Ca O 48_444 26_454 93.69(5) no
O Ca O 9 26_454 123.98(4) no
O Ca O 21_455 26_454 73.76(7) no
O Ca O 36_454 26_454 69.91(8) no
O Ca O 38_444 26_454 71.91(8) no
O Ca O 48_444 . 73.76(7) no
O Ca O 9 . 69.91(8) no
O Ca O 21_455 . 93.69(5) no
O Ca O 36_454 . 123.98(4) no
O Ca O 38_444 . 110.17(8) no
O Ca O 26_454 . 164.93(8) no
O Ca O 48_444 13_455 123.98(4) no
O Ca O 9 13_455 93.69(5) no
O Ca O 21_455 13_455 69.91(8) no
O Ca O 36_454 13_455 73.76(7) no
O Ca O 38_444 13_455 164.93(8) no
O Ca O 26_454 13_455 110.17(8) no
O Ca O . 13_455 71.91(8) no
O Ca Ge 48_444 . 34.83(4) no
O Ca Ge 9 . 145.17(4) no
O Ca Ge 21_455 . 34.83(4) no
O Ca Ge 36_454 . 145.17(4) no
O Ca Ge 38_444 . 97.54(4) no
O Ca Ge 26_454 . 82.46(4) no
O Ca Ge . . 82.46(4) no
O Ca Ge 13_455 . 97.54(4) no
O Ca Ge 48_444 51_565 145.17(4) no
O Ca Ge 9 51_565 34.83(4) no
O Ca Ge 21_455 51_565 145.17(4) no
O Ca Ge 36_454 51_565 34.83(4) no
O Ca Ge 38_444 51_565 82.46(4) no
O Ca Ge 26_454 51_565 97.54(4) no
O Ca Ge . 51_565 97.54(4) no
O Ca Ge 13_455 51_565 82.46(4) no
Ge Ca Ge . 51_565 180.0 no
O Ca Fe 48_444 38_444 34.86(4) no
O Ca Fe 9 38_444 97.58(4) no
O Ca Fe 21_455 38_444 94.95(4) no
O Ca Fe 36_454 38_444 127.04(4) no
O Ca Fe 38_444 38_444 35.39(4) no
O Ca Fe 26_454 38_444 77.96(4) no
O Ca Fe . 38_444 95.24(4) no
O Ca Fe 13_455 38_444 158.84(4) no
Ge Ca Fe . 38_444 63.4 no
Ge Ca Fe 51_565 38_444 116.6 no
O Ca Fe 48_444 . 97.58(4) no
O Ca Fe 9 . 34.86(4) no
O Ca Fe 21_455 . 127.04(4) no
O Ca Fe 36_454 . 94.95(4) no
O Ca Fe 38_444 . 95.24(4) no
O Ca Fe 26_454 . 158.84(4) no
O Ca Fe . . 35.39(4) no
O Ca Fe 13_455 . 77.96(4) no
Ge Ca Fe . . 116.6 no
Ge Ca Fe 51_565 . 63.4 no
Fe Ca Fe 38_444 . 101.5 no
Ge O Fe 55_556 . 131.12(10) no
Ge O Ca 55_556 5 94.54(7) no
Fe O Ca . 5 102.52(7) no
Ge O Ca 55_556 . 122.97(8) no
Fe O Ca . . 98.50(7) no
Ca O Ca 5 . 100.71(6) no

loop_
_geom_bond_atom_site_label_1
_geom_bond_atom_site_label_2
_geom_bond_site_symmetry_2
_geom_bond_distance
_geom_bond_publ_flag
Ge O 58_566 1.765(2) n
Ge O 48_444 1.765(2) n
Ge O 21_455 1.765(2) n
Ge O 83 1.765(2) n
Ge Ca 51_566 3.080(2) no
Ge Ca . 3.080(2) no
Fe O 5 2.016(2) n
Fe O 9 2.016(2) n
Fe O . 2.016(2) n
Fe O 57 2.016(2) n
Fe O 53 2.016(2) n
Fe O 49 2.016(2) n
Fe Ca 9 3.444(3) no
Fe Ca 5 3.444(3) no
Fe Ca 57 3.444(3) no
Fe Ca . 3.444(3) no
Fe Ca 53 3.444(3) no
Fe Ca 49 3.444(3) no
Ca O 48_444 2.389(2) n
Ca O 9 2.389(2) n
Ca O 21_455 2.389(2) n
Ca O 36_454 2.389(2) n
Ca O 38_444 2.510(3) n
Ca O 26_454 2.510(3) n
Ca O . 2.510(3) n
Ca O 13_455 2.510(3) n
Ca Ge 51_565 3.080(2) no
Ca Fe 38_444 3.444(3) no
O Ge 55_556 1.765(2) no
O Ca 5 2.389(2) no
